data_1509755
loop_
_publ_author_name
'Bilas, N.R.'
'Stel'makhovich, B.M.'
'Zhak, O.V.'
'Kuz'ma, Yu.B.'

_publ_section_title
;
 The Gd - Ag - Al system
;
_journal_name_full 'Journal of Alloys Compd.'
_journal_page_first 243
_journal_page_last 248
_journal_volume 363
_journal_year 2004
_chemical_formula_sum 'Ag20 Al46 Gd8'
_chemical_name_systematic 'Gd8 Ag20 Al46'
_space_group_IT_number 139
_symmetry_space_group_name_Hall '-I 4 2'
_symmetry_space_group_name_H-M 'I 4/m m m'
_cell_angle_alpha 90
_cell_angle_beta 90
_cell_angle_gamma 90
_cell_formula_units_Z 1
_cell_length_a 8.8177
_cell_length_b 8.8177
_cell_length_c 16.8624
_cell_volume 1311.083
_citation_journal_id_ASTM JALCEU
_cod_data_source_file silver2-3_232.cif
_cod_data_source_block Ag20Al46Gd8
_cod_database_code 1509755

loop_
_symmetry_equiv_pos_as_xyz
x,y,z
-y,x,z
-x,-y,z
y,-x,z
x,-y,-z
y,x,-z
-x,y,-z
-y,-x,-z
-x,-y,-z
y,-x,-z
x,y,-z
-y,x,-z
-x,y,z
-y,-x,z
x,-y,z
y,x,z
x+1/2,y+1/2,z+1/2
-y+1/2,x+1/2,z+1/2
-x+1/2,-y+1/2,z+1/2
y+1/2,-x+1/2,z+1/2
x+1/2,-y+1/2,-z+1/2
y+1/2,x+1/2,-z+1/2
-x+1/2,y+1/2,-z+1/2
-y+1/2,-x+1/2,-z+1/2
-x+1/2,-y+1/2,-z+1/2
y+1/2,-x+1/2,-z+1/2
x+1/2,y+1/2,-z+1/2
-y+1/2,x+1/2,-z+1/2
-x+1/2,y+1/2,z+1/2
-y+1/2,-x+1/2,z+1/2
x+1/2,-y+1/2,z+1/2
y+1/2,x+1/2,z+1/2

loop_
_atom_site_label
_atom_site_type_symbol
_atom_site_fract_x
_atom_site_fract_y
_atom_site_fract_z
_atom_site_occupancy
_atom_site_U_iso_or_equiv
Ag3 Ag 0.1693 0.1693 0.4187 0.213 0.0
Al3 Al 0.154 0.154 0 0.5 0.0
Gd2 Gd 0 0 0.7222 1 0.0
Al4 Al 0.236 0 0.1396 1 0.0
Ag2 Ag 0.347 0 0.3233 0.79 0.0
Al6 Al 0.1693 0.1693 0.4187 0.787 0.0
Al1 Al 0 0 0.5 1 0.0
Al5 Al 0.347 0 0.3233 0.21 0.0
Gd1 Gd 0.5 0 0.5 1 0.0
Al2 Al 0.25 0.25 0.75 1 0.0
Ag1 Ag 0.154 0.154 0 0.5 0.0
